data_7226050
loop_
_publ_author_name
'Nakabayashi, Koji'
'Chorazy, Szymon'
'Miyamoto, Yasuto'
'Fujimoto, Takashi'
'Yazawa, Koji'
'Takahashi, Daisuke'
'Sieklucka, Barbara'
'Ohkoshi, Shin-ichi'

_publ_section_title
;
 High thermal durability of a layered Cs4CoII[WV(CN)8]Cl3 framework:
 crystallographic and 133Cs NMR spectroscopic studies
;
_journal_issue 48
_journal_name_full CrystEngComm
_journal_page_first 9236
_journal_paper_doi 10.1039/C6CE01363E
_journal_volume 18
_journal_year 2016
_chemical_formula_sum 'C8 Cl3 Co Cs4 N8 W'
_chemical_formula_weight 1088.93
_chemical_name_systematic
;
 ?
;
_chemical_temperature_decomposition 523
_space_group_IT_number 14
_symmetry_cell_setting monoclinic
_symmetry_Int_Tables_number 14
_symmetry_space_group_name_Hall '-P 2yn'
_symmetry_space_group_name_H-M 'P 1 21/n 1'
_atom_sites_solution_hydrogens none
_atom_sites_solution_primary direct
_atom_sites_solution_secondary difmap
_audit_creation_method SHELXL-97
_audit_update_record
;
2016-07-22 deposited with the CCDC.
2016-07-26 downloaded from the CCDC.
;
_cell_angle_alpha 90.00
_cell_angle_beta 95.6670(10)
_cell_angle_gamma 90.00
_cell_formula_units_Z 4
_cell_length_a 9.4270(10)
_cell_length_b 13.7850(10)
_cell_length_c 16.8140(10)
_cell_measurement_reflns_used 6238
_cell_measurement_temperature 400(2)
_cell_measurement_theta_max 32.36
_cell_measurement_theta_min 1.86
_cell_volume 2174.3(3)
_computing_cell_refinement HKL2000
_computing_data_collection 'Rigaku CrystalClear'
_computing_data_reduction HKL2000
_computing_molecular_graphics PYMOL
_computing_structure_refinement 'SHELXL-97 (Sheldrick, 1997)'
_computing_structure_solution 'SHELXS-97 (Sheldrick, 1990)'
_diffrn_ambient_temperature 400(2)
_diffrn_measured_fraction_theta_full 0.984
_diffrn_measured_fraction_theta_max 0.984
_diffrn_measurement_device_type CCD
_diffrn_measurement_method omega
_diffrn_radiation_monochromator Si
_diffrn_radiation_source synchrotron
_diffrn_radiation_type synchrotron
_diffrn_radiation_wavelength 0.68890
_diffrn_reflns_av_R_equivalents 0.0772
_diffrn_reflns_av_unetI/netI 0.0823
_diffrn_reflns_limit_h_max 14
_diffrn_reflns_limit_h_min -12
_diffrn_reflns_limit_k_max 21
_diffrn_reflns_limit_k_min -21
_diffrn_reflns_limit_l_max 25
_diffrn_reflns_limit_l_min -24
_diffrn_reflns_number 22865
_diffrn_reflns_theta_full 32.36
_diffrn_reflns_theta_max 32.36
_diffrn_reflns_theta_min 1.86
_exptl_absorpt_coefficient_mu 13.027
_exptl_absorpt_correction_T_max 0.7806
_exptl_absorpt_correction_T_min 0.4221
_exptl_absorpt_correction_type empirical
_exptl_absorpt_process_details HKL2000
_exptl_crystal_colour 'dark blue'
_exptl_crystal_density_diffrn 3.326
_exptl_crystal_density_method 'not measured'
_exptl_crystal_description platelet
_exptl_crystal_F_000 1904
_exptl_crystal_size_max 0.08
_exptl_crystal_size_mid 0.06
_exptl_crystal_size_min 0.02
_refine_diff_density_max 1.599
_refine_diff_density_min -4.272
_refine_diff_density_rms 0.314
_refine_ls_extinction_method none
_refine_ls_goodness_of_fit_ref 0.877
_refine_ls_hydrogen_treatment none
_refine_ls_matrix_type full
_refine_ls_number_parameters 226
_refine_ls_number_reflns 8409
_refine_ls_number_restraints 0
_refine_ls_restrained_S_all 0.877
_refine_ls_R_factor_all 0.0572
_refine_ls_R_factor_gt 0.0414
_refine_ls_shift/su_max 0.001
_refine_ls_shift/su_mean 0.000
_refine_ls_structure_factor_coef Fsqd
_refine_ls_weighting_details 'calc w=1/[\s^2^(Fo^2^)+(0.0280P)^2^+0.6881P] where P=(Fo^2^+2Fc^2^)/3'
_refine_ls_weighting_scheme calc
_refine_ls_wR_factor_gt 0.0945
_refine_ls_wR_factor_ref 0.1037
_reflns_number_gt 6238
_reflns_number_total 8409
_reflns_threshold_expression >2sigma(I)
_cod_data_source_file c6ce01363e2.cif
_cod_data_source_block p21_n
_cod_depositor_comments
;
The following automatic conversions were performed:

'_chemical_melting_point' tag was changed to
'_chemical_temperature_decomposition' since the value had been '523 K
(dec.)'. The value '523 K (dec.)' was changed to '523'.

Automatic conversion script
Id: cif_fix_values 4268 2015-11-12 08:31:59Z antanas 

 Adding full bibliography for 7226049--7226051.cif.
;
_cod_database_code 7226050

loop_
_symmetry_equiv_pos_as_xyz
'x, y, z'
'-x+1/2, y+1/2, -z+1/2'
'-x, -y, -z'
'x-1/2, -y-1/2, z-1/2'

loop_
_atom_site_label
_atom_site_type_symbol
_atom_site_fract_x
_atom_site_fract_y
_atom_site_fract_z
_atom_site_U_iso_or_equiv
_atom_site_adp_type
_atom_site_occupancy
_atom_site_symmetry_multiplicity
_atom_site_calc_flag
Cs1 Cs 0.70331(5) 0.43456(4) 0.42954(3) 0.05035(12) Uani 1 1 d
Cs2 Cs -0.08988(6) 0.25678(4) 0.19472(3) 0.05525(13) Uani 1 1 d
Cs3 Cs 0.46912(5) 0.46459(4) 0.13046(3) 0.04887(12) Uani 1 1 d
Cs4 Cs -0.41046(5) 0.12653(3) 0.45538(2) 0.03886(10) Uani 1 1 d
Co1 Co 0.16168(8) 0.26747(5) 0.45444(4) 0.02372(14) Uani 1 1 d
W1 W 0.40748(2) 0.104117(14) 0.209569(11) 0.01744(5) Uani 1 1 d
Cl1 Cl 0.39572(17) 0.33867(13) 0.49594(11) 0.0422(4) Uani 1 1 d
Cl2 Cl -0.07634(18) 0.20482(15) 0.41168(12) 0.0485(4) Uani 1 1 d
Cl3 Cl 0.23779(19) 0.11171(12) 0.52280(11) 0.0411(4) Uani 1 1 d
N1 N 0.2378(6) 0.2125(4) 0.3483(3) 0.0345(11) Uani 1 1 d
C1 C 0.2944(6) 0.1771(4) 0.2987(3) 0.0277(11) Uani 1 1 d
C2 C 0.4051(6) -0.0278(4) 0.1395(3) 0.0271(10) Uani 1 1 d
N2 N 0.3983(6) -0.0989(4) 0.1048(3) 0.0363(12) Uani 1 1 d
N3 N 0.5850(6) 0.1703(4) 0.0584(3) 0.0364(12) Uani 1 1 d
C3 C 0.5261(7) 0.1443(4) 0.1105(3) 0.0297(11) Uani 1 1 d
C4 C 0.2907(7) 0.2098(5) 0.1363(4) 0.0356(13) Uani 1 1 d
N4 N 0.2299(8) 0.2628(6) 0.0964(5) 0.067(2) Uani 1 1 d
C5 C 0.5310(6) 0.2285(4) 0.2533(4) 0.0303(11) Uani 1 1 d
N5 N 0.5992(7) 0.2928(5) 0.2760(4) 0.0548(17) Uani 1 1 d
C6 C 0.3972(6) 0.0011(5) 0.3058(4) 0.0313(12) Uani 1 1 d
N6 N 0.3964(7) -0.0474(5) 0.3607(4) 0.0515(16) Uani 1 1 d
C7 C 0.6203(6) 0.0485(5) 0.2413(4) 0.0314(12) Uani 1 1 d
N7 N 0.7318(7) 0.0194(6) 0.2579(5) 0.062(2) Uani 1 1 d
C8 C 0.1893(6) 0.0531(4) 0.1911(4) 0.0313(12) Uani 1 1 d
N8 N 0.0717(6) 0.0300(5) 0.1818(5) 0.0559(18) Uani 1 1 d

loop_
_atom_site_aniso_label
_atom_site_aniso_U_11
_atom_site_aniso_U_22
_atom_site_aniso_U_33
_atom_site_aniso_U_23
_atom_site_aniso_U_13
_atom_site_aniso_U_12
Cs1 0.0482(3) 0.0447(3) 0.0584(3) -0.0024(2) 0.0071(2) -0.0051(2)
Cs2 0.0479(3) 0.0617(3) 0.0572(3) 0.0031(3) 0.0105(2) 0.0017(2)
Cs3 0.0370(2) 0.0569(3) 0.0534(3) 0.0033(2) 0.00776(19) 0.0010(2)
Cs4 0.0403(2) 0.0405(2) 0.03455(19) -0.00257(16) -0.00267(16) -0.00771(17)
Co1 0.0267(4) 0.0228(3) 0.0227(3) -0.0007(3) 0.0079(3) 0.0021(3)
W1 0.01752(9) 0.01808(9) 0.01709(9) -0.00049(6) 0.00352(6) 0.00006(6)
Cl1 0.0338(8) 0.0398(8) 0.0531(9) -0.0035(7) 0.0048(7) -0.0047(6)
Cl2 0.0320(8) 0.0544(11) 0.0589(10) -0.0112(9) 0.0035(7) -0.0067(7)
Cl3 0.0432(9) 0.0364(8) 0.0439(8) 0.0083(7) 0.0053(7) 0.0004(6)
N1 0.036(3) 0.037(3) 0.032(2) -0.002(2) 0.011(2) 0.002(2)
C1 0.034(3) 0.026(3) 0.024(2) 0.000(2) 0.006(2) 0.000(2)
C2 0.026(3) 0.031(3) 0.026(2) -0.002(2) 0.0072(19) -0.002(2)
N2 0.043(3) 0.029(3) 0.037(3) -0.012(2) 0.010(2) -0.007(2)
N3 0.038(3) 0.041(3) 0.033(2) 0.003(2) 0.015(2) 0.001(2)
C3 0.038(3) 0.024(3) 0.029(3) 0.001(2) 0.007(2) 0.000(2)
C4 0.038(3) 0.038(3) 0.033(3) 0.008(3) 0.014(2) 0.001(3)
N4 0.061(5) 0.077(5) 0.064(4) 0.030(4) 0.003(4) 0.028(4)
C5 0.029(3) 0.029(3) 0.033(3) -0.006(2) 0.005(2) -0.003(2)
N5 0.051(4) 0.041(4) 0.071(4) -0.018(3) 0.002(3) -0.010(3)
C6 0.031(3) 0.032(3) 0.031(3) -0.003(2) 0.003(2) -0.002(2)
N6 0.056(4) 0.052(4) 0.046(3) 0.019(3) 0.002(3) -0.005(3)
C7 0.030(3) 0.033(3) 0.031(3) 0.003(2) 0.002(2) 0.001(2)
N7 0.033(3) 0.089(6) 0.063(4) 0.006(4) -0.004(3) 0.020(3)
C8 0.029(3) 0.030(3) 0.035(3) -0.001(2) 0.003(2) -0.006(2)
N8 0.030(3) 0.062(4) 0.074(5) -0.005(4) 0.000(3) -0.011(3)

loop_
_atom_type_symbol
_atom_type_description
_atom_type_scat_dispersion_real
_atom_type_scat_dispersion_imag
_atom_type_scat_source
C C 0.0019 0.0015 'International Tables Vol C Tables 4.2.6.8 and 6.1.1.4'
N N 0.0037 0.0031 'International Tables Vol C Tables 4.2.6.8 and 6.1.1.4'
Cl Cl 0.1257 0.1500 'International Tables Vol C Tables 4.2.6.8 and 6.1.1.4'
Co Co 0.2980 0.9249 'International Tables Vol C Tables 4.2.6.8 and 6.1.1.4'
Cs Cs -0.6870 2.0167 'International Tables Vol C Tables 4.2.6.8 and 6.1.1.4'
W W -1.3246 6.5630 'International Tables Vol C Tables 4.2.6.8 and 6.1.1.4'

loop_
_geom_angle_atom_site_label_1
_geom_angle_atom_site_label_2
_geom_angle_atom_site_label_3
_geom_angle
_geom_angle_site_symmetry_1
_geom_angle_site_symmetry_3
N5 Cs1 N8 68.81(18) . 2
N5 Cs1 Cl1 80.39(12) . .
N8 Cs1 Cl1 72.62(13) 2 .
N5 Cs1 N7 63.63(18) . 2_655
N8 Cs1 N7 63.38(17) 2 2_655
Cl1 Cs1 N7 130.39(11) . 2_655
N5 Cs1 Cl1 137.05(13) . 3_666
N8 Cs1 Cl1 68.26(14) 2 3_666
Cl1 Cs1 Cl1 87.96(4) . 3_666
N7 Cs1 Cl1 95.77(15) 2_655 3_666
N5 Cs1 C7 76.84(15) . 2_655
N8 Cs1 C7 77.59(16) 2 2_655
Cl1 Cs1 C7 147.45(9) . 2_655
N7 Cs1 C7 17.20(13) 2_655 2_655
Cl1 Cs1 C7 93.05(10) 3_666 2_655
N5 Cs1 N3 131.24(15) . 2_655
N8 Cs1 N3 93.90(16) 2 2_655
Cl1 Cs1 N3 139.28(8) . 2_655
N7 Cs1 N3 67.84(14) 2_655 2_655
Cl1 Cs1 N3 51.72(8) 3_666 2_655
C7 Cs1 N3 54.64(12) 2_655 2_655
N5 Cs1 Cl2 64.55(13) . 1_655
N8 Cs1 Cl2 133.32(14) 2 1_655
Cl1 Cs1 Cl2 100.83(4) . 1_655
N7 Cs1 Cl2 93.56(15) 2_655 1_655
Cl1 Cs1 Cl2 158.23(4) 3_666 1_655
C7 Cs1 Cl2 90.08(10) 2_655 1_655
N3 Cs1 Cl2 115.21(9) 2_655 1_655
N5 Cs1 Cs4 56.78(13) . 1_655
N8 Cs1 Cs4 104.67(13) 2 1_655
Cl1 Cs1 Cs4 51.88(3) . 1_655
N7 Cs1 Cs4 118.68(14) 2_655 1_655
Cl1 Cs1 Cs4 137.95(3) 3_666 1_655
C7 Cs1 Cs4 126.97(9) 2_655 1_655
N3 Cs1 Cs4 161.31(9) 2_655 1_655
Cl2 Cs1 Cs4 49.34(3) 1_655 1_655
N5 Cs1 Cs2 99.47(13) . 2
N8 Cs1 Cs2 44.43(13) 2 2
Cl1 Cs1 Cs2 108.85(3) . 2
N7 Cs1 Cs2 50.84(14) 2_655 2
Cl1 Cs1 Cs2 45.99(3) 3_666 2
C7 Cs1 Cs2 53.54(9) 2_655 2
N3 Cs1 Cs2 49.53(9) 2_655 2
Cl2 Cs1 Cs2 143.46(3) 1_655 2
Cs4 Cs1 Cs2 148.834(15) 1_655 2
N5 Cs1 Cs1 113.44(12) . 3_666
N8 Cs1 Cs1 62.26(13) 2 3_666
Cl1 Cs1 Cs1 44.44(3) . 3_666
N7 Cs1 Cs1 121.13(13) 2_655 3_666
Cl1 Cs1 Cs1 43.52(3) 3_666 3_666
C7 Cs1 Cs1 128.18(10) 2_655 3_666
N3 Cs1 Cs1 95.07(8) 2_655 3_666
Cl2 Cs1 Cs1 141.27(4) 1_655 3_666
Cs4 Cs1 Cs1 95.438(15) 1_655 3_666
Cs2 Cs1 Cs1 74.687(14) 2 3_666
N5 Cs1 Cs2 39.83(12) . 1_655
N8 Cs1 Cs2 95.12(13) 2 1_655
Cl1 Cs1 Cs2 116.98(3) . 1_655
N7 Cs1 Cs2 49.85(14) 2_655 1_655
Cl1 Cs1 Cs2 145.23(3) 3_666 1_655
C7 Cs1 Cs2 52.72(9) 2_655 1_655
N3 Cs1 Cs2 102.09(8) 2_655 1_655
Cl2 Cs1 Cs2 45.54(3) 1_655 1_655
Cs4 Cs1 Cs2 74.548(12) 1_655 1_655
Cs2 Cs1 Cs2 100.564(11) 2 1_655
Cs1 Cs1 Cs2 152.634(17) 3_666 1_655
N5 Cs2 N6 119.81(16) 1_455 2
N5 Cs2 N8 123.75(16) 1_455 .
N6 Cs2 N8 116.08(15) 2 .
N5 Cs2 N4 169.65(17) 1_455 .
N6 Cs2 N4 50.43(17) 2 .
N8 Cs2 N4 66.42(17) . .
N5 Cs2 Cl1 118.38(11) 1_455 4_565
N6 Cs2 Cl1 90.45(11) 2 4_565
N8 Cs2 Cl1 65.79(13) . 4_565
N4 Cs2 Cl1 62.19(14) . 4_565
N5 Cs2 Cl3 84.93(13) 1_455 4_565
N6 Cs2 Cl3 66.58(11) 2 4_565
N8 Cs2 Cl3 123.87(13) . 4_565
N4 Cs2 Cl3 87.24(11) . 4_565
Cl1 Cs2 Cl3 58.08(4) 4_565 4_565
N5 Cs2 Cl2 65.09(13) 1_455 .
N6 Cs2 Cl2 116.78(11) 2 .
N8 Cs2 Cl2 85.15(13) . .
N4 Cs2 Cl2 120.69(11) . .
Cl1 Cs2 Cl2 147.31(5) 4_565 .
Cl3 Cs2 Cl2 147.52(4) 4_565 .
N5 Cs2 C5 16.85(13) 1_455 1_455
N6 Cs2 C5 133.23(15) 2 1_455
N8 Cs2 C5 110.46(14) . 1_455
N4 Cs2 C5 166.79(16) . 1_455
Cl1 Cs2 C5 104.65(9) 4_565 1_455
Cl3 Cs2 C5 84.28(10) 4_565 1_455
Cl2 Cs2 C5 70.66(9) . 1_455
N5 Cs2 C6 107.54(15) 1_455 2
N6 Cs2 C6 16.99(13) 2 2
N8 Cs2 C6 125.27(14) . 2
N4 Cs2 C6 63.70(17) . 2
Cl1 Cs2 C6 107.18(10) 4_565 2
Cl3 Cs2 C6 74.67(9) 4_565 2
Cl2 Cs2 C6 101.66(9) . 2
C5 Cs2 C6 123.14(13) 1_455 2
N5 Cs2 N3 67.32(13) 1_455 1_455
N6 Cs2 N3 119.78(14) 2 1_455
N8 Cs2 N3 90.71(13) . 1_455
N4 Cs2 N3 113.03(15) . 1_455
Cl1 Cs2 N3 51.18(8) 4_565 1_455
Cl3 Cs2 N3 54.14(9) 4_565 1_455
Cl2 Cs2 N3 118.45(8) . 1_455
C5 Cs2 N3 53.77(11) 1_455 1_455
C6 Cs2 N3 128.62(12) 2 1_455
N5 Cs2 C8 137.06(16) 1_455 .
N6 Cs2 C8 100.75(14) 2 .
N8 Cs2 C8 17.11(12) . .
N4 Cs2 C8 53.27(15) . .
Cl1 Cs2 C8 71.37(9) 4_565 .
Cl3 Cs2 C8 126.87(10) 4_565 .
Cl2 Cs2 C8 85.28(10) . .
C5 Cs2 C8 125.99(13) 1_455 .
C6 Cs2 C8 108.44(12) 2 .
N3 Cs2 C8 105.73(12) 1_455 .
N5 Cs2 C4 170.97(16) 1_455 .
N6 Cs2 C4 62.10(15) 2 .
N8 Cs2 C4 54.08(14) . .
N4 Cs2 C4 16.61(13) . .
Cl1 Cs2 C4 69.64(10) 4_565 .
Cl3 Cs2 C4 103.48(10) 4_565 .
Cl2 Cs2 C4 105.97(10) . .
C5 Cs2 C4 164.51(14) 1_455 .
C6 Cs2 C4 72.20(14) 2 .
N3 Cs2 C4 120.22(13) 1_455 .
C8 Cs2 C4 38.89(13) . .
N7 Cs3 N8 64.81(17) 2_655 2
N7 Cs3 Cl3 74.77(14) 2_655 4_665
N8 Cs3 Cl3 138.00(11) 2 4_665
N7 Cs3 N6 141.19(17) 2_655 2
N8 Cs3 N6 76.39(15) 2 2
Cl3 Cs3 N6 143.02(11) 4_665 2
N7 Cs3 N5 62.83(18) 2_655 .
N8 Cs3 N5 65.87(16) 2 .
Cl3 Cs3 N5 86.34(12) 4_665 .
N6 Cs3 N5 102.49(16) 2 .
N7 Cs3 Cl2 70.01(15) 2_655 2
N8 Cs3 Cl2 89.92(13) 2 2
Cl3 Cs3 Cl2 86.62(4) 4_665 2
N6 Cs3 Cl2 110.88(12) 2 2
N5 Cs3 Cl2 132.52(10) . 2
N7 Cs3 N4 138.77(18) 2_655 .
N8 Cs3 N4 103.34(18) 2 .
Cl3 Cs3 N4 99.41(13) 4_665 .
N6 Cs3 N4 50.12(16) 2 .
N5 Cs3 N4 76.19(14) . .
Cl2 Cs3 N4 151.20(11) 2 .
N7 Cs3 Cl3 129.24(15) 2_655 2
N8 Cs3 Cl3 114.21(12) 2 2
Cl3 Cs3 Cl3 99.65(4) 4_665 2
N6 Cs3 Cl3 66.21(12) 2 2
N5 Cs3 Cl3 167.50(11) . 2
Cl2 Cs3 Cl3 59.26(4) 2 2
N4 Cs3 Cl3 91.94(11) . 2
N7 Cs3 C8 81.60(16) 2_655 2
N8 Cs3 C8 17.95(13) 2 2
Cl3 Cs3 C8 155.84(10) 4_665 2
N6 Cs3 C8 59.80(14) 2 2
N5 Cs3 C8 78.40(14) . 2
Cl2 Cs3 C8 90.00(10) 2 2
N4 Cs3 C8 95.03(16) . 2
Cl3 Cs3 C8 99.10(10) 2 2
N7 Cs3 C6 124.27(16) 2_655 2
N8 Cs3 C6 59.91(14) 2 2
Cl3 Cs3 C6 160.63(10) 4_665 2
N6 Cs3 C6 17.62(13) 2 2
N5 Cs3 C6 99.11(14) . 2
Cl2 Cs3 C6 102.71(10) 2 2
N4 Cs3 C6 64.40(16) . 2
Cl3 Cs3 C6 71.76(9) 2 2
C8 Cs3 C6 42.68(13) 2 2
N7 Cs3 C5 79.30(17) 2_655 .
N8 Cs3 C5 75.40(15) 2 .
Cl3 Cs3 C5 86.75(9) 4_665 .
N6 Cs3 C5 92.01(15) 2 .
N5 Cs3 C5 16.94(13) . .
Cl2 Cs3 C5 149.27(9) 2 .
N4 Cs3 C5 59.52(13) . .
Cl3 Cs3 C5 151.46(9) 2 .
C8 Cs3 C5 84.01(13) 2 .
C6 Cs3 C5 93.15(13) 2 .
N7 Cs3 C4 122.38(18) 2_655 .
N8 Cs3 C4 97.42(16) 2 .
Cl3 Cs3 C4 94.59(10) 4_665 .
N6 Cs3 C4 61.51(15) 2 .
N5 Cs3 C4 60.04(14) . .
Cl2 Cs3 C4 167.44(10) 2 .
N4 Cs3 C4 16.42(13) . .
Cl3 Cs3 C4 108.27(10) 2 .
C8 Cs3 C4 93.85(14) 2 .
C6 Cs3 C4 72.67(13) 2 .
C5 Cs3 C4 43.24(13) . .
N4 Cs4 N6 56.7(2) 4_566 3_556
N4 Cs4 N6 156.96(19) 4_566 1_455
N6 Cs4 N6 100.48(15) 3_556 1_455
N4 Cs4 C6 173.75(18) 4_566 1_455
N6 Cs4 C6 119.73(16) 3_556 1_455
N6 Cs4 C6 19.40(14) 1_455 1_455
N4 Cs4 Cl2 70.88(15) 4_566 .
N6 Cs4 Cl2 110.52(12) 3_556 .
N6 Cs4 Cl2 126.03(13) 1_455 .
C6 Cs4 Cl2 115.29(11) 1_455 .
N4 Cs4 Cl1 68.04(17) 4_566 1_455
N6 Cs4 Cl1 93.82(13) 3_556 1_455
N6 Cs4 Cl1 114.75(13) 1_455 1_455
C6 Cs4 Cl1 108.19(11) 1_455 1_455
Cl2 Cs4 Cl1 106.21(5) . 1_455
N4 Cs4 Cl3 97.30(15) 4_566 1_455
N6 Cs4 Cl3 68.74(12) 3_556 1_455
N6 Cs4 Cl3 68.47(13) 1_455 1_455
C6 Cs4 Cl3 76.46(11) 1_455 1_455
Cl2 Cs4 Cl3 164.23(4) . 1_455
Cl1 Cs4 Cl3 58.72(4) 1_455 1_455
N4 Cs4 Cl3 102.63(17) 4_566 3_556
N6 Cs4 Cl3 68.32(13) 3_556 3_556
N6 Cs4 Cl3 67.57(12) 1_455 3_556
C6 Cs4 Cl3 79.56(11) 1_455 3_556
Cl2 Cs4 Cl3 84.07(5) . 3_556
Cl1 Cs4 Cl3 161.84(4) 1_455 3_556
Cl3 Cs4 Cl3 109.26(3) 1_455 3_556
N4 Cs4 C5 123.30(19) 4_566 1_455
N6 Cs4 C5 172.90(16) 3_556 1_455
N6 Cs4 C5 78.89(14) 1_455 1_455
C6 Cs4 C5 59.50(14) 1_455 1_455
Cl2 Cs4 C5 75.04(10) . 1_455
Cl1 Cs4 C5 80.16(10) 1_455 1_455
Cl3 Cs4 C5 104.68(10) 1_455 1_455
Cl3 Cs4 C5 117.42(10) 3_556 1_455
N4 Cs4 C1 134.84(19) 4_566 1_455
N6 Cs4 C1 133.87(15) 3_556 1_455
N6 Cs4 C1 57.11(14) 1_455 1_455
C6 Cs4 C1 42.75(14) 1_455 1_455
Cl2 Cs4 C1 115.08(9) . 1_455
Cl1 Cs4 C1 67.48(9) 1_455 1_455
Cl3 Cs4 C1 65.53(9) 1_455 1_455
Cl3 Cs4 C1 122.30(9) 3_556 1_455
C5 Cs4 C1 40.12(13) 1_455 1_455
N4 Cs4 C7 145.18(18) 4_566 1_455
N6 Cs4 C7 143.40(16) 3_556 1_455
N6 Cs4 C7 55.27(15) 1_455 1_455
C6 Cs4 C7 40.90(14) 1_455 1_455
Cl2 Cs4 C7 74.44(10) . 1_455
Cl1 Cs4 C7 120.31(10) 1_455 1_455
Cl3 Cs4 C7 116.10(10) 1_455 1_455
Cl3 Cs4 C7 76.49(10) 3_556 1_455
C5 Cs4 C7 41.30(13) 1_455 1_455
C1 Cs4 C7 60.07(12) 1_455 1_455
N4 Cs4 N5 106.03(19) 4_566 1_455
N6 Cs4 N5 161.96(16) 3_556 1_455
N6 Cs4 N5 96.32(14) 1_455 1_455
C6 Cs4 N5 76.92(14) 1_455 1_455
Cl2 Cs4 N5 63.34(10) . 1_455
Cl1 Cs4 N5 73.04(11) 1_455 1_455
Cl3 Cs4 N5 112.20(10) 1_455 1_455
Cl3 Cs4 N5 125.10(11) 3_556 1_455
C5 Cs4 N5 17.44(12) 1_455 1_455
C1 Cs4 N5 52.88(13) 1_455 1_455
C7 Cs4 N5 53.68(14) 1_455 1_455
N1 Co1 N3 177.1(2) . 4_566
N1 Co1 N2 90.6(2) . 2
N3 Co1 N2 86.6(2) 4_566 2
N1 Co1 Cl2 90.20(15) . .
N3 Co1 Cl2 90.42(16) 4_566 .
N2 Co1 Cl2 88.54(17) 2 .
N1 Co1 Cl1 90.72(15) . .
N3 Co1 Cl1 88.53(15) 4_566 .
N2 Co1 Cl1 88.67(17) 2 .
Cl2 Co1 Cl1 177.08(7) . .
N1 Co1 Cl3 88.56(16) . .
N3 Co1 Cl3 94.21(16) 4_566 .
N2 Co1 Cl3 178.61(16) 2 .
Cl2 Co1 Cl3 92.58(7) . .
Cl1 Co1 Cl3 90.21(6) . .
C4 W1 C5 83.4(2) . .
C4 W1 C6 145.0(2) . .
C5 W1 C6 109.2(2) . .
C4 W1 C7 142.6(2) . .
C5 W1 C7 75.0(2) . .
C6 W1 C7 72.1(2) . .
C4 W1 C2 106.3(2) . .
C5 W1 C2 145.9(2) . .
C6 W1 C2 81.8(2) . .
C7 W1 C2 78.3(2) . .
C4 W1 C8 73.2(2) . .
C5 W1 C8 141.1(2) . .
C6 W1 C8 77.4(2) . .
C7 W1 C8 139.8(2) . .
C2 W1 C8 72.0(2) . .
C4 W1 C3 70.1(2) . .
C5 W1 C3 75.9(2) . .
C6 W1 C3 143.8(2) . .
C7 W1 C3 75.2(2) . .
C2 W1 C3 77.0(2) . .
C8 W1 C3 121.8(2) . .
C4 W1 C1 79.8(2) . .
C5 W1 C1 71.5(2) . .
C6 W1 C1 74.1(2) . .
C7 W1 C1 120.0(2) . .
C2 W1 C1 141.8(2) . .
C8 W1 C1 74.1(2) . .
C3 W1 C1 137.6(2) . .
C4 W1 Cs4 129.35(18) . 1_655
C5 W1 Cs4 57.91(16) . 1_655
C6 W1 Cs4 51.31(16) . 1_655
C7 W1 Cs4 61.26(16) . 1_655
C2 W1 Cs4 124.15(15) . 1_655
C8 W1 Cs4 116.20(16) . 1_655
C3 W1 Cs4 121.98(16) . 1_655
C1 W1 Cs4 58.86(15) . 1_655
Co1 Cl1 Cs1 144.86(7) . .
Co1 Cl1 Cs1 101.16(6) . 3_666
Cs1 Cl1 Cs1 92.04(4) . 3_666
Co1 Cl1 Cs4 94.66(5) . 1_655
Cs1 Cl1 Cs4 77.86(4) . 1_655
Cs1 Cl1 Cs4 163.24(5) 3_666 1_655
Co1 Cl1 Cs2 93.93(5) . 4_666
Cs1 Cl1 Cs2 118.96(5) . 4_666
Cs1 Cl1 Cs2 88.92(4) 3_666 4_666
Cs4 Cl1 Cs2 84.48(4) 1_655 4_666
Co1 Cl2 Cs4 150.68(8) . .
Co1 Cl2 Cs3 96.72(6) . 2_545
Cs4 Cl2 Cs3 91.97(5) . 2_545
Co1 Cl2 Cs2 99.35(6) . .
Cs4 Cl2 Cs2 108.91(5) . .
Cs3 Cl2 Cs2 88.09(4) 2_545 .
Co1 Cl2 Cs1 100.06(6) . 1_455
Cs4 Cl2 Cs1 74.30(4) . 1_455
Cs3 Cl2 Cs1 163.10(5) 2_545 1_455
Cs2 Cl2 Cs1 87.19(5) . 1_455
Co1 Cl3 Cs3 108.22(6) . 4_566
Co1 Cl3 Cs4 92.16(5) . 1_655
Cs3 Cl3 Cs4 158.97(5) 4_566 1_655
Co1 Cl3 Cs2 91.29(5) . 4_666
Cs3 Cl3 Cs2 91.63(4) 4_566 4_666
Cs4 Cl3 Cs2 82.54(4) 1_655 4_666
Co1 Cl3 Cs4 156.49(7) . 3_556
Cs3 Cl3 Cs4 90.93(4) 4_566 3_556
Cs4 Cl3 Cs4 70.74(3) 1_655 3_556
Cs2 Cl3 Cs4 101.93(4) 4_666 3_556
Co1 Cl3 Cs3 92.47(5) . 2_545
Cs3 Cl3 Cs3 80.35(4) 4_566 2_545
Cs4 Cl3 Cs3 104.51(5) 1_655 2_545
Cs2 Cl3 Cs3 171.87(5) 4_666 2_545
Cs4 Cl3 Cs3 77.06(4) 3_556 2_545
C1 N1 Co1 169.9(5) . .
C1 N1 Cs4 76.4(4) . 1_655
Co1 N1 Cs4 93.69(17) . 1_655
N1 C1 W1 176.7(5) . .
N1 C1 Cs4 86.2(4) . 1_655
W1 C1 Cs4 91.05(18) . 1_655
N2 C2 W1 176.4(5) . .
C2 N2 Co1 167.5(5) . 2_545
C3 N3 Co1 170.0(5) . 4_665
C3 N3 Cs1 89.0(4) . 2_645
Co1 N3 Cs1 99.69(17) 4_665 2_645
C3 N3 Cs2 93.4(4) . 1_655
Co1 N3 Cs2 92.82(17) 4_665 1_655
Cs1 N3 Cs2 81.34(11) 2_645 1_655
N3 C3 W1 176.2(5) . .
N4 C4 W1 177.9(7) . .
N4 C4 Cs2 66.9(5) . .
W1 C4 Cs2 113.9(2) . .
N4 C4 Cs3 65.9(6) . .
W1 C4 Cs3 115.4(2) . .
Cs2 C4 Cs3 105.60(16) . .
C4 N4 Cs4 165.4(7) . 4_665
C4 N4 Cs2 96.5(6) . .
Cs4 N4 Cs2 92.92(18) 4_665 .
C4 N4 Cs3 97.7(6) . .
Cs4 N4 Cs3 87.34(19) 4_665 .
Cs2 N4 Cs3 119.2(2) . .
N5 C5 W1 178.3(6) . .
N5 C5 Cs4 87.7(5) . 1_655
W1 C5 Cs4 92.15(19) . 1_655
N5 C5 Cs2 59.7(4) . 1_655
W1 C5 Cs2 118.7(2) . 1_655
Cs4 C5 Cs2 102.64(14) 1_655 1_655
N5 C5 Cs3 64.8(5) . .
W1 C5 Cs3 116.0(2) . .
Cs4 C5 Cs3 144.89(17) 1_655 .
Cs2 C5 Cs3 82.66(12) 1_655 .
C5 N5 Cs1 146.7(6) . .
C5 N5 Cs2 103.4(5) . 1_655
Cs1 N5 Cs2 101.50(16) . 1_655
C5 N5 Cs3 98.2(5) . .
Cs1 N5 Cs3 101.57(18) . .
Cs2 N5 Cs3 94.22(18) 1_655 .
C5 N5 Cs4 74.9(5) . 1_655
Cs1 N5 Cs4 76.43(15) . 1_655
Cs2 N5 Cs4 108.73(19) 1_655 1_655
Cs3 N5 Cs4 157.0(2) . 1_655
N6 C6 W1 174.4(6) . .
N6 C6 Cs4 75.4(5) . 1_655
W1 C6 Cs4 99.1(2) . 1_655
N6 C6 Cs3 67.0(5) . 2_545
W1 C6 Cs3 114.4(2) . 2_545
Cs4 C6 Cs3 107.10(15) 1_655 2_545
N6 C6 Cs2 61.7(5) . 2_545
W1 C6 Cs2 121.3(2) . 2_545
Cs4 C6 Cs2 103.25(15) 1_655 2_545
Cs3 C6 Cs2 109.47(15) 2_545 2_545
C6 N6 Cs4 163.4(6) . 3_556
C6 N6 Cs4 85.2(5) . 1_655
Cs4 N6 Cs4 79.52(15) 3_556 1_655
C6 N6 Cs2 101.3(5) . 2_545
Cs4 N6 Cs2 91.22(16) 3_556 2_545
Cs4 N6 Cs2 114.60(19) 1_655 2_545
C6 N6 Cs3 95.3(5) . 2_545
Cs4 N6 Cs3 85.58(15) 3_556 2_545
Cs4 N6 Cs3 116.4(2) 1_655 2_545
Cs2 N6 Cs3 127.3(2) 2_545 2_545
N7 C7 W1 179.9(8) . .
N7 C7 Cs4 91.4(5) . 1_655
W1 C7 Cs4 88.72(19) . 1_655
N7 C7 Cs1 64.8(5) . 2_645
W1 C7 Cs1 115.1(2) . 2_645
Cs4 C7 Cs1 156.16(17) 1_655 2_645
C7 N7 Cs3 159.2(6) . 2_645
C7 N7 Cs1 98.0(5) . 2_645
Cs3 N7 Cs1 102.78(18) 2_645 2_645
N8 C8 W1 177.1(6) . .
N8 C8 Cs3 63.6(5) . 2_545
W1 C8 Cs3 116.4(2) . 2_545
N8 C8 Cs2 63.4(5) . .
W1 C8 Cs2 113.6(2) . .
Cs3 C8 Cs2 84.04(13) 2_545 .
C8 N8 Cs1 151.2(6) . 2_545
C8 N8 Cs3 98.4(5) . 2_545
Cs1 N8 Cs3 105.66(18) 2_545 2_545
C8 N8 Cs2 99.4(5) . .
Cs1 N8 Cs2 93.94(16) 2_545 .
Cs3 N8 Cs2 95.23(19) 2_545 .

loop_
_geom_bond_atom_site_label_1
_geom_bond_atom_site_label_2
_geom_bond_distance
_geom_bond_site_symmetry_2
Cs1 N5 3.308(6) .
Cs1 N8 3.316(6) 2
Cs1 Cl1 3.4701(18) .
Cs1 N7 3.471(8) 2_655
Cs1 Cl1 3.5277(19) 3_666
Cs1 C7 3.798(6) 2_655
Cs1 N3 3.809(6) 2_655
Cs1 Cl2 3.815(2) 1_655
Cs1 Cs4 4.4115(7) 1_655
Cs1 Cs2 4.9797(8) 2
Cs1 Cs1 5.0356(11) 3_666
Cs1 Cs2 5.1880(8) 1_655
Cs2 N5 3.391(7) 1_455
Cs2 N6 3.437(8) 2
Cs2 N8 3.494(7) .
Cs2 N4 3.579(8) .
Cs2 Cl1 3.582(2) 4_565
Cs2 Cl3 3.6544(19) 4_565
Cs2 Cl2 3.707(2) .
Cs2 C5 3.820(6) 1_455
Cs2 C6 3.827(6) 2
Cs2 N3 3.832(6) 1_455
Cs2 C8 3.853(6) .
Cs2 C4 3.867(6) .
Cs3 N7 3.316(6) 2_655
Cs3 N8 3.341(8) 2
Cs3 Cl3 3.4211(18) 4_665
Cs3 N6 3.467(7) 2
Cs3 N5 3.536(8) .
Cs3 Cl2 3.554(2) 2
Cs3 N4 3.591(9) .
Cs3 Cl3 3.6831(19) 2
Cs3 C8 3.689(6) 2
Cs3 C6 3.749(6) 2
Cs3 C5 3.867(6) .
Cs3 C4 3.899(7) .
Cs4 N4 3.013(6) 4_566
Cs4 N6 3.270(6) 3_556
Cs4 N6 3.321(7) 1_455
Cs4 C6 3.421(6) 1_455
Cs4 Cl2 3.4760(18) .
Cs4 Cl1 3.5499(18) 1_455
Cs4 Cl3 3.6145(19) 1_455
Cs4 Cl3 3.6677(18) 3_556
Cs4 C5 3.669(6) 1_455
Cs4 C1 3.704(6) 1_455
Cs4 C7 3.795(6) 1_455
Cs4 N5 3.796(8) 1_455
Co1 N1 2.128(5) .
Co1 N3 2.136(5) 4_566
Co1 N2 2.143(5) 2
Co1 Cl2 2.4452(18) .
Co1 Cl1 2.4523(18) .
Co1 Cl3 2.5066(18) .
W1 C4 2.141(6) .
W1 C5 2.161(6) .
W1 C6 2.162(6) .
W1 C7 2.165(6) .
W1 C2 2.166(6) .
W1 C8 2.167(6) .
W1 C3 2.168(6) .
W1 C1 2.170(6) .
W1 Cs4 4.3269(5) 1_655
Cl1 Cs1 3.5277(19) 3_666
Cl1 Cs4 3.5499(18) 1_655
Cl1 Cs2 3.582(2) 4_666
Cl2 Cs3 3.554(2) 2_545
Cl2 Cs1 3.815(2) 1_455
Cl3 Cs3 3.4211(18) 4_566
Cl3 Cs4 3.6145(19) 1_655
Cl3 Cs2 3.6544(19) 4_666
Cl3 Cs4 3.6677(18) 3_556
Cl3 Cs3 3.6831(19) 2_545
N1 C1 1.143(7) .
N1 Cs4 3.803(5) 1_655
C1 Cs4 3.704(6) 1_655
C2 N2 1.139(7) .
N2 Co1 2.143(5) 2_545
N3 C3 1.140(7) .
N3 Co1 2.136(5) 4_665
N3 Cs1 3.809(6) 2_645
N3 Cs2 3.832(6) 1_655
C4 N4 1.112(9) .
N4 Cs4 3.013(6) 4_665
C5 N5 1.139(8) .
C5 Cs4 3.669(6) 1_655
C5 Cs2 3.820(6) 1_655
N5 Cs2 3.391(7) 1_655
N5 Cs4 3.796(8) 1_655
C6 N6 1.140(8) .
C6 Cs4 3.421(6) 1_655
C6 Cs3 3.749(6) 2_545
C6 Cs2 3.827(6) 2_545
N6 Cs4 3.270(6) 3_556
N6 Cs4 3.321(7) 1_655
N6 Cs2 3.437(8) 2_545
N6 Cs3 3.467(7) 2_545
C7 N7 1.134(8) .
C7 Cs4 3.795(6) 1_655
C7 Cs1 3.798(6) 2_645
N7 Cs3 3.316(6) 2_645
N7 Cs1 3.471(8) 2_645
C8 N8 1.149(8) .
C8 Cs3 3.689(6) 2_545
N8 Cs1 3.316(6) 2_545
N8 Cs3 3.341(8) 2_545
